data_2224327
loop_
_publ_author_name
'Gunasekaran, B.'
'Kathiravan, S.'
'Raghunathan, R.'
'Manivannan, V.'

_publ_section_title
;Methyl
 9-<i>p</i>-tolyl-8a,9,9a,10,11,12,13,14a-octahydro-8<i>H</i>-benzo[<i>f</i>]chromeno[3,4-<i>b</i>]indolizine-8a-carboxylate
;
_journal_coeditor_code IS2492
_journal_issue 12
_journal_name_full 'Acta Crystallographica Section E'
_journal_page_first o3188
_journal_paper_doi 10.1107/S1600536809049447
_journal_volume 65
_journal_year 2009
_chemical_formula_iupac 'C28 H29 N O3'
_chemical_formula_moiety 'C28 H29 N O3'
_chemical_formula_sum 'C28 H29 N O3'
_chemical_formula_weight 427.52
_chemical_name_systematic
;
Methyl 9-<i>p</i>-tolyl-8a,9,9a,10,11,12,13,14a-octahydro-
8<i>H</i>-benzo[<i>f</i>]chromeno[3,4-<i>b</i>]indolizine-8a-carboxylate
;
_space_group_IT_number 14
_symmetry_cell_setting monoclinic
_symmetry_space_group_name_Hall '-P 2ybc'
_symmetry_space_group_name_H-M 'P 1 21/c 1'
_atom_sites_solution_hydrogens geom
_atom_sites_solution_primary direct
_atom_sites_solution_secondary difmap
_cell_angle_alpha 90.00
_cell_angle_beta 112.725(2)
_cell_angle_gamma 90.00
_cell_formula_units_Z 4
_cell_length_a 11.4842(9)
_cell_length_b 23.0129(14)
_cell_length_c 9.1642(5)
_cell_measurement_reflns_used 4649
_cell_measurement_temperature 293(2)
_cell_measurement_theta_max 26.32
_cell_measurement_theta_min 2.566
_cell_volume 2233.9(3)
_computing_cell_refinement 'SAINT (Bruker, 2004)'
_computing_data_collection 'APEX2 (Bruker, 2004)'
_computing_data_reduction 'SAINT (Bruker, 2004)'
_computing_molecular_graphics 'PLATON (Spek, 2009)'
_computing_publication_material 'SHELXL97 (Sheldrick, 2008)'
_computing_structure_refinement 'SHELXL97 (Sheldrick, 2008)'
_computing_structure_solution 'SHELXS97 (Sheldrick, 2008)'
_diffrn_ambient_temperature 293(2)
_diffrn_measured_fraction_theta_full 0.999
_diffrn_measured_fraction_theta_max 0.999
_diffrn_measurement_device_type 'Bruker Kappa APEXII CCD'
_diffrn_measurement_method '\w and \f'
_diffrn_radiation_monochromator graphite
_diffrn_radiation_source 'fine-focus sealed tube'
_diffrn_radiation_type MoK\a
_diffrn_radiation_wavelength 0.71073
_diffrn_reflns_av_R_equivalents 0.0442
_diffrn_reflns_av_sigmaI/netI 0.0404
_diffrn_reflns_limit_h_max 15
_diffrn_reflns_limit_h_min -15
_diffrn_reflns_limit_k_max 31
_diffrn_reflns_limit_k_min -31
_diffrn_reflns_limit_l_max 12
_diffrn_reflns_limit_l_min -12
_diffrn_reflns_number 27595
_diffrn_reflns_theta_full 28.88
_diffrn_reflns_theta_max 28.88
_diffrn_reflns_theta_min 1.77
_diffrn_standards_interval_count 0
_diffrn_standards_interval_time 0
_diffrn_standards_number 0
_exptl_absorpt_coefficient_mu 0.082
_exptl_absorpt_correction_T_max 0.9840
_exptl_absorpt_correction_T_min 0.9760
_exptl_absorpt_correction_type multi-scan
_exptl_absorpt_process_details '(<i>SADABS</i>; Sheldrick, 1996)'
_exptl_crystal_colour colourless
_exptl_crystal_density_diffrn 1.271
_exptl_crystal_density_method 'not measured'
_exptl_crystal_description block
_exptl_crystal_F_000 912
_exptl_crystal_size_max 0.30
_exptl_crystal_size_mid 0.20
_exptl_crystal_size_min 0.20
_refine_diff_density_max 0.217
_refine_diff_density_min -0.173
_refine_ls_extinction_method none
_refine_ls_goodness_of_fit_ref 1.014
_refine_ls_hydrogen_treatment constr
_refine_ls_matrix_type full
_refine_ls_number_parameters 291
_refine_ls_number_reflns 5875
_refine_ls_number_restraints 0
_refine_ls_restrained_S_all 1.014
_refine_ls_R_factor_all 0.0946
_refine_ls_R_factor_gt 0.0514
_refine_ls_shift/su_max 0.001
_refine_ls_shift/su_mean 0.000
_refine_ls_structure_factor_coef Fsqd
_refine_ls_weighting_details 'calc w=1/[\s^2^(Fo^2^)+(0.0608P)^2^+0.3616P] where P=(Fo^2^+2Fc^2^)/3'
_refine_ls_weighting_scheme calc
_refine_ls_wR_factor_gt 0.1192
_refine_ls_wR_factor_ref 0.1409
_reflns_number_gt 3629
_reflns_number_total 5875
_reflns_threshold_expression I>2\s(I)
_cod_data_source_file is2492.cif
_cod_data_source_block I
_cod_depositor_comments
;
The following automatic conversions were performed:
'_symmetry_cell_setting' value 'Monoclinic' changed to 'monoclinic'
according to '/home/saulius/struct/CIF-dictionaries/cif_core.dic'
dictionary named 'cif_core.dic' version 2.4.1 from
2010-06-29.

'_geom_hbond_publ_flag' value 'Y' changed to 'y' according to
'/home/saulius/struct/CIF-dictionaries/cif_core.dic' dictionary named
'cif_core.dic' version 2.4.1 from 2010-06-29 (2 times).

Automatic conversion script
Id: cif_fix_enum 1527 2010-12-29 10:47:43Z saulius 

The following automatic conversions were performed:

'_symmetry_cell_setting' value 'Monoclinic' changed to 'monoclinic'
according to /home/saulius/struct/CIF-dictionaries/cif_core.dic
dictionary named 'cif_core.dic' version 2.4.1 from
2010-06-29.

'_geom_hbond_publ_flag' value 'Y' changed to 'y'
according to /home/saulius/struct/CIF-dictionaries/cif_core.dic
dictionary named 'cif_core.dic' version 2.4.1 from 2010-06-29 (2
times).

Automatic conversion script
Id: cif_fix_values 1715 2011-07-08 13:25:40Z adriana 
;
_cod_original_sg_symbol_H-M 'P 21/c'
_cod_database_code 2224327
_cod_database_fobs_code 2224327

loop_
_symmetry_equiv_pos_as_xyz
'x, y, z'
'-x, y+1/2, -z+1/2'
'-x, -y, -z'
'x, -y-1/2, z-1/2'

loop_
_atom_site_type_symbol
_atom_site_label
_atom_site_fract_x
_atom_site_fract_y
_atom_site_fract_z
_atom_site_U_iso_or_equiv
_atom_site_adp_type
_atom_site_calc_flag
_atom_site_refinement_flags
_atom_site_occupancy
_atom_site_disorder_assembly
_atom_site_disorder_group
C C1 0.61198(18) -0.14947(8) 0.0295(2) 0.0504(4) Uani d . 1 . .
H H1 0.5640 -0.1276 0.0711 0.061 Uiso calc R 1 . .
C C2 0.5662(2) -0.20144(9) -0.0413(2) 0.0670(6) Uani d . 1 . .
H H2 0.4879 -0.2144 -0.0469 0.080 Uiso calc R 1 . .
C C3 0.6357(3) -0.23540(9) -0.1053(3) 0.0771(7) Uani d . 1 . .
H H3 0.6043 -0.2710 -0.1519 0.093 Uiso calc R 1 . .
C C4 0.7483(2) -0.21626(9) -0.0990(2) 0.0676(6) Uani d . 1 . .
H H4 0.7938 -0.2389 -0.1424 0.081 Uiso calc R 1 . .
C C5 0.79886(19) -0.16256(8) -0.02817(19) 0.0497(5) Uani d . 1 . .
C C6 0.91374(19) -0.14077(9) -0.0278(2) 0.0545(5) Uani d . 1 . .
H H6 0.9598 -0.1630 -0.0714 0.065 Uiso calc R 1 . .
C C7 0.95803(17) -0.08848(8) 0.0344(2) 0.0490(4) Uani d . 1 . .
H H7 1.0328 -0.0744 0.0307 0.059 Uiso calc R 1 . .
C C8 0.89125(15) -0.05504(7) 0.10510(17) 0.0383(4) Uani d . 1 . .
C C9 0.78070(15) -0.07379(7) 0.11318(16) 0.0354(3) Uani d . 1 . .
C C10 0.73006(16) -0.12828(7) 0.04091(17) 0.0399(4) Uani d . 1 . .
C C11 0.89693(14) 0.02897(7) 0.25903(17) 0.0391(4) Uani d . 1 . .
H H11A 0.9269 0.0688 0.2702 0.047 Uiso calc R 1 . .
H H11B 0.9295 0.0112 0.3631 0.047 Uiso calc R 1 . .
C C12 0.75363(14) 0.02882(7) 0.19453(16) 0.0339(3) Uani d . 1 . .
C C13 0.71155(14) -0.03487(6) 0.18493(16) 0.0331(3) Uani d . 1 . .
H H13 0.6204 -0.0376 0.1236 0.040 Uiso calc R 1 . .
C C14 0.70537(18) -0.10215(7) 0.39732(18) 0.0460(4) Uani d . 1 . .
H H14A 0.7485 -0.1326 0.3645 0.055 Uiso calc R 1 . .
H H14B 0.6151 -0.1084 0.3447 0.055 Uiso calc R 1 . .
C C15 0.74380(19) -0.10420(8) 0.57578(19) 0.0541(5) Uani d . 1 . .
H H15A 0.7177 -0.1410 0.6051 0.065 Uiso calc R 1 . .
H H15B 0.8350 -0.1016 0.6274 0.065 Uiso calc R 1 . .
C C16 0.6842(2) -0.05474(8) 0.6322(2) 0.0574(5) Uani d . 1 . .
H H16A 0.7163 -0.0549 0.7468 0.069 Uiso calc R 1 . .
H H16B 0.5935 -0.0603 0.5924 0.069 Uiso calc R 1 . .
C C17 0.71307(19) 0.00345(8) 0.57545(18) 0.0509(5) Uani d . 1 . .
H H17A 0.8028 0.0116 0.6254 0.061 Uiso calc R 1 . .
H H17B 0.6679 0.0342 0.6039 0.061 Uiso calc R 1 . .
C C18 0.67275(16) 0.00141(7) 0.39653(17) 0.0387(4) Uani d . 1 . .
H H18 0.5824 -0.0076 0.3506 0.046 Uiso calc R 1 . .
C C19 0.69420(15) 0.05562(7) 0.30745(17) 0.0388(4) Uani d . 1 . .
H H19 0.6096 0.0686 0.2380 0.047 Uiso calc R 1 . .
C C20 0.75513(17) 0.10776(7) 0.41025(17) 0.0418(4) Uani d . 1 . .
C C21 0.88099(18) 0.11218(8) 0.51269(19) 0.0511(5) Uani d . 1 . .
H H21 0.9363 0.0822 0.5162 0.061 Uiso calc R 1 . .
C C22 0.92615(19) 0.15999(8) 0.60945(19) 0.0512(5) Uani d . 1 . .
H H22 1.0115 0.1618 0.6742 0.061 Uiso calc R 1 . .
C C23 0.8483(2) 0.20499(7) 0.6126(2) 0.0521(5) Uani d . 1 . .
C C24 0.7237(2) 0.20078(8) 0.5124(2) 0.0610(5) Uani d . 1 . .
H H24 0.6686 0.2306 0.5113 0.073 Uiso calc R 1 . .
C C25 0.67736(19) 0.15346(8) 0.4128(2) 0.0527(5) Uani d . 1 . .
H H25 0.5924 0.1524 0.3464 0.063 Uiso calc R 1 . .
C C26 0.8973(3) 0.25562(9) 0.7251(2) 0.0732(7) Uani d . 1 . .
H H26A 0.8626 0.2912 0.6709 0.110 Uiso calc R 1 . .
H H26B 0.9877 0.2569 0.7626 0.110 Uiso calc R 1 . .
H H26C 0.8725 0.2509 0.8132 0.110 Uiso calc R 1 . .
C C27 0.69921(15) 0.05766(7) 0.03259(17) 0.0369(4) Uani d . 1 . .
C C28 0.7123(2) 0.13788(8) -0.1198(2) 0.0593(5) Uani d . 1 . .
H H28A 0.7275 0.1141 -0.1967 0.089 Uiso calc R 1 . .
H H28B 0.7571 0.1739 -0.1082 0.089 Uiso calc R 1 . .
H H28C 0.6235 0.1455 -0.1544 0.089 Uiso calc R 1 . .
N N1 0.73871(12) -0.04567(6) 0.35365(13) 0.0366(3) Uani d . 1 . .
O O1 0.94386(11) -0.00186(5) 0.15779(13) 0.0454(3) Uani d . 1 . .
O O2 0.61520(12) 0.03875(6) -0.07961(14) 0.0632(4) Uani d . 1 . .
O O3 0.75561(12) 0.10804(5) 0.02989(13) 0.0535(3) Uani d . 1 . .

loop_
_atom_site_aniso_label
_atom_site_aniso_U_11
_atom_site_aniso_U_22
_atom_site_aniso_U_33
_atom_site_aniso_U_12
_atom_site_aniso_U_13
_atom_site_aniso_U_23
C1 0.0596(12) 0.0466(10) 0.0456(9) -0.0086(9) 0.0208(8) -0.0026(8)
C2 0.0793(15) 0.0566(12) 0.0630(12) -0.0200(11) 0.0252(11) -0.0058(10)
C3 0.115(2) 0.0444(12) 0.0684(13) -0.0130(13) 0.0313(14) -0.0120(10)
C4 0.1003(18) 0.0460(12) 0.0592(11) 0.0105(12) 0.0339(12) -0.0069(9)
C5 0.0691(13) 0.0446(10) 0.0366(8) 0.0111(9) 0.0217(8) 0.0039(7)
C6 0.0656(13) 0.0611(12) 0.0451(9) 0.0219(10) 0.0304(9) 0.0034(8)
C7 0.0449(10) 0.0642(12) 0.0454(9) 0.0113(9) 0.0258(8) 0.0085(8)
C8 0.0389(9) 0.0435(9) 0.0336(7) 0.0040(8) 0.0152(6) 0.0039(6)
C9 0.0386(9) 0.0391(8) 0.0296(7) 0.0032(7) 0.0144(6) 0.0041(6)
C10 0.0508(10) 0.0377(9) 0.0304(7) 0.0023(8) 0.0150(7) 0.0036(6)
C11 0.0351(9) 0.0422(9) 0.0374(7) -0.0008(7) 0.0113(6) -0.0001(7)
C12 0.0320(8) 0.0387(8) 0.0292(6) 0.0017(7) 0.0099(6) 0.0004(6)
C13 0.0324(8) 0.0383(8) 0.0292(6) 0.0000(7) 0.0125(6) 0.0015(6)
C14 0.0553(11) 0.0462(10) 0.0397(8) -0.0017(8) 0.0220(8) 0.0044(7)
C15 0.0643(12) 0.0605(12) 0.0383(8) -0.0025(10) 0.0208(8) 0.0105(8)
C16 0.0710(13) 0.0708(13) 0.0368(8) -0.0016(11) 0.0278(9) 0.0028(8)
C17 0.0609(12) 0.0597(12) 0.0347(8) 0.0025(9) 0.0212(8) -0.0021(8)
C18 0.0367(9) 0.0477(10) 0.0331(7) 0.0026(7) 0.0150(6) -0.0014(6)
C19 0.0368(9) 0.0442(9) 0.0326(7) 0.0081(7) 0.0104(6) 0.0010(6)
C20 0.0523(11) 0.0394(9) 0.0342(7) 0.0095(8) 0.0173(7) 0.0039(6)
C21 0.0572(11) 0.0440(10) 0.0420(8) 0.0136(9) 0.0080(8) -0.0043(8)
C22 0.0644(12) 0.0451(10) 0.0382(8) 0.0018(9) 0.0134(8) -0.0016(7)
C23 0.0826(15) 0.0382(10) 0.0439(9) 0.0005(10) 0.0338(10) 0.0023(7)
C24 0.0805(16) 0.0423(10) 0.0721(13) 0.0186(10) 0.0425(12) 0.0021(9)
C25 0.0571(12) 0.0490(11) 0.0547(10) 0.0142(9) 0.0245(9) 0.0023(8)
C26 0.121(2) 0.0436(11) 0.0669(12) -0.0086(12) 0.0488(13) -0.0079(9)
C27 0.0357(9) 0.0408(9) 0.0342(7) 0.0030(7) 0.0134(7) 0.0018(6)
C28 0.0722(14) 0.0531(11) 0.0492(10) 0.0007(10) 0.0197(9) 0.0172(9)
N1 0.0424(8) 0.0394(7) 0.0310(6) 0.0016(6) 0.0173(5) 0.0024(5)
O1 0.0378(7) 0.0524(7) 0.0517(6) -0.0038(6) 0.0234(5) -0.0031(5)
O2 0.0601(8) 0.0701(9) 0.0386(6) -0.0181(7) -0.0037(6) 0.0108(6)
O3 0.0660(9) 0.0462(7) 0.0395(6) -0.0111(6) 0.0108(6) 0.0080(5)

loop_
_atom_type_symbol
_atom_type_description
_atom_type_scat_dispersion_real
_atom_type_scat_dispersion_imag
_atom_type_scat_source
C C 0.0033 0.0016 'International Tables Vol C Tables 4.2.6.8 and 6.1.1.4'
H H 0.0000 0.0000 'International Tables Vol C Tables 4.2.6.8 and 6.1.1.4'
N N 0.0061 0.0033 'International Tables Vol C Tables 4.2.6.8 and 6.1.1.4'
O O 0.0106 0.0060 'International Tables Vol C Tables 4.2.6.8 and 6.1.1.4'

loop_
_geom_angle_atom_site_label_1
_geom_angle_atom_site_label_2
_geom_angle_atom_site_label_3
_geom_angle_site_symmetry_1
_geom_angle_site_symmetry_3
_geom_angle
_geom_angle_publ_flag
C2 C1 C10 . . 121.47(19) ?
C2 C1 H1 . . 119.3 ?
C10 C1 H1 . . 119.3 ?
C1 C2 C3 . . 120.8(2) ?
C1 C2 H2 . . 119.6 ?
C3 C2 H2 . . 119.6 ?
C4 C3 C2 . . 119.6(2) ?
C4 C3 H3 . . 120.2 ?
C2 C3 H3 . . 120.2 ?
C3 C4 C5 . . 121.6(2) ?
C3 C4 H4 . . 119.2 ?
C5 C4 H4 . . 119.2 ?
C6 C5 C4 . . 122.05(18) ?
C6 C5 C10 . . 118.72(16) ?
C4 C5 C10 . . 119.20(19) ?
C7 C6 C5 . . 121.31(16) ?
C7 C6 H6 . . 119.3 ?
C5 C6 H6 . . 119.3 ?
C6 C7 C8 . . 119.99(17) ?
C6 C7 H7 . . 120.0 ?
C8 C7 H7 . . 120.0 ?
O1 C8 C9 . . 123.71(14) ?
O1 C8 C7 . . 113.99(14) ?
C9 C8 C7 . . 122.24(16) ?
C8 C9 C10 . . 118.03(14) ?
C8 C9 C13 . . 119.49(14) ?
C10 C9 C13 . . 122.28(14) ?
C1 C10 C5 . . 117.31(16) ?
C1 C10 C9 . . 123.05(15) ?
C5 C10 C9 . . 119.60(16) ?
O1 C11 C12 . . 111.72(12) ?
O1 C11 H11A . . 109.3 ?
C12 C11 H11A . . 109.3 ?
O1 C11 H11B . . 109.3 ?
C12 C11 H11B . . 109.3 ?
H11A C11 H11B . . 107.9 ?
C11 C12 C27 . . 110.70(12) ?
C11 C12 C13 . . 107.11(13) ?
C27 C12 C13 . . 111.03(12) ?
C11 C12 C19 . . 115.12(12) ?
C27 C12 C19 . . 110.62(12) ?
C13 C12 C19 . . 101.87(12) ?
N1 C13 C9 . . 115.07(12) ?
N1 C13 C12 . . 99.57(11) ?
C9 C13 C12 . . 112.67(12) ?
N1 C13 H13 . . 109.7 ?
C9 C13 H13 . . 109.7 ?
C12 C13 H13 . . 109.7 ?
N1 C14 C15 . . 109.00(14) ?
N1 C14 H14A . . 109.9 ?
C15 C14 H14A . . 109.9 ?
N1 C14 H14B . . 109.9 ?
C15 C14 H14B . . 109.9 ?
H14A C14 H14B . . 108.3 ?
C16 C15 C14 . . 111.17(15) ?
C16 C15 H15A . . 109.4 ?
C14 C15 H15A . . 109.4 ?
C16 C15 H15B . . 109.4 ?
C14 C15 H15B . . 109.4 ?
H15A C15 H15B . . 108.0 ?
C15 C16 C17 . . 110.99(14) ?
C15 C16 H16A . . 109.4 ?
C17 C16 H16A . . 109.4 ?
C15 C16 H16B . . 109.4 ?
C17 C16 H16B . . 109.4 ?
H16A C16 H16B . . 108.0 ?
C16 C17 C18 . . 109.00(14) ?
C16 C17 H17A . . 109.9 ?
C18 C17 H17A . . 109.9 ?
C16 C17 H17B . . 109.9 ?
C18 C17 H17B . . 109.9 ?
H17A C17 H17B . . 108.3 ?
N1 C18 C17 . . 109.83(13) ?
N1 C18 C19 . . 104.42(11) ?
C17 C18 C19 . . 119.63(14) ?
N1 C18 H18 . . 107.5 ?
C17 C18 H18 . . 107.5 ?
C19 C18 H18 . . 107.5 ?
C20 C19 C18 . . 115.77(12) ?
C20 C19 C12 . . 120.39(14) ?
C18 C19 C12 . . 103.14(12) ?
C20 C19 H19 . . 105.4 ?
C18 C19 H19 . . 105.4 ?
C12 C19 H19 . . 105.4 ?
C25 C20 C21 . . 116.22(16) ?
C25 C20 C19 . . 117.67(16) ?
C21 C20 C19 . . 125.90(15) ?
C22 C21 C20 . . 121.74(17) ?
C22 C21 H21 . . 119.1 ?
C20 C21 H21 . . 119.1 ?
C23 C22 C21 . . 121.79(18) ?
C23 C22 H22 . . 119.1 ?
C21 C22 H22 . . 119.1 ?
C24 C23 C22 . . 116.82(17) ?
C24 C23 C26 . . 121.77(19) ?
C22 C23 C26 . . 121.4(2) ?
C23 C24 C25 . . 122.03(18) ?
C23 C24 H24 . . 119.0 ?
C25 C24 H24 . . 119.0 ?
C20 C25 C24 . . 121.38(19) ?
C20 C25 H25 . . 119.3 ?
C24 C25 H25 . . 119.3 ?
C23 C26 H26A . . 109.5 ?
C23 C26 H26B . . 109.5 ?
H26A C26 H26B . . 109.5 ?
C23 C26 H26C . . 109.5 ?
H26A C26 H26C . . 109.5 ?
H26B C26 H26C . . 109.5 ?
O2 C27 O3 . . 122.72(14) ?
O2 C27 C12 . . 125.07(15) ?
O3 C27 C12 . . 112.20(13) ?
O3 C28 H28A . . 109.5 ?
O3 C28 H28B . . 109.5 ?
H28A C28 H28B . . 109.5 ?
O3 C28 H28C . . 109.5 ?
H28A C28 H28C . . 109.5 ?
H28B C28 H28C . . 109.5 ?
C14 N1 C18 . . 111.72(12) ?
C14 N1 C13 . . 117.86(12) ?
C18 N1 C13 . . 103.62(11) ?
C8 O1 C11 . . 116.59(12) ?
C27 O3 C28 . . 116.17(13) ?

loop_
_geom_bond_atom_site_label_1
_geom_bond_atom_site_label_2
_geom_bond_site_symmetry_2
_geom_bond_distance
_geom_bond_publ_flag
C1 C2 . 1.365(3) ?
C1 C10 . 1.406(2) ?
C1 H1 . 0.9300 ?
C2 C3 . 1.397(3) ?
C2 H2 . 0.9300 ?
C3 C4 . 1.346(3) ?
C3 H3 . 0.9300 ?
C4 C5 . 1.412(3) ?
C4 H4 . 0.9300 ?
C5 C6 . 1.410(3) ?
C5 C10 . 1.426(2) ?
C6 C7 . 1.344(3) ?
C6 H6 . 0.9300 ?
C7 C8 . 1.409(2) ?
C7 H7 . 0.9300 ?
C8 O1 . 1.3678(19) ?
C8 C9 . 1.370(2) ?
C9 C10 . 1.432(2) ?
C9 C13 . 1.506(2) ?
C11 O1 . 1.4286(18) ?
C11 C12 . 1.519(2) ?
C11 H11A . 0.9700 ?
C11 H11B . 0.9700 ?
C12 C27 . 1.522(2) ?
C12 C13 . 1.535(2) ?
C12 C19 . 1.569(2) ?
C13 N1 . 1.4755(17) ?
C13 H13 . 0.9800 ?
C14 N1 . 1.454(2) ?
C14 C15 . 1.521(2) ?
C14 H14A . 0.9700 ?
C14 H14B . 0.9700 ?
C15 C16 . 1.518(3) ?
C15 H15A . 0.9700 ?
C15 H15B . 0.9700 ?
C16 C17 . 1.519(2) ?
C16 H16A . 0.9700 ?
C16 H16B . 0.9700 ?
C17 C18 . 1.523(2) ?
C17 H17A . 0.9700 ?
C17 H17B . 0.9700 ?
C18 N1 . 1.460(2) ?
C18 C19 . 1.562(2) ?
C18 H18 . 0.9800 ?
C19 C20 . 1.519(2) ?
C19 H19 . 0.9800 ?
C20 C25 . 1.386(2) ?
C20 C21 . 1.390(2) ?
C21 C22 . 1.382(2) ?
C21 H21 . 0.9300 ?
C22 C23 . 1.375(3) ?
C22 H22 . 0.9300 ?
C23 C24 . 1.373(3) ?
C23 C26 . 1.513(3) ?
C24 C25 . 1.388(3) ?
C24 H24 . 0.9300 ?
C25 H25 . 0.9300 ?
C26 H26A . 0.9600 ?
C26 H26B . 0.9600 ?
C26 H26C . 0.9600 ?
C27 O2 . 1.1878(19) ?
C27 O3 . 1.3329(19) ?
C28 O3 . 1.4404(19) ?
C28 H28A . 0.9600 ?
C28 H28B . 0.9600 ?
C28 H28C . 0.9600 ?

loop_
_geom_hbond_atom_site_label_D
_geom_hbond_atom_site_label_H
_geom_hbond_atom_site_label_A
_geom_hbond_site_symmetry_A
_geom_hbond_distance_DH
_geom_hbond_distance_HA
_geom_hbond_distance_DA
_geom_hbond_angle_DHA
_geom_hbond_publ_flag
C13 H13 O2 3_655 0.98 2.58 3.496(2) 156.1 y
C7 H7 O1 3_755 0.93 2.55 3.198(2) 127.2 y

loop_
_geom_torsion_atom_site_label_1
_geom_torsion_atom_site_label_2
_geom_torsion_atom_site_label_3
_geom_torsion_atom_site_label_4
_geom_torsion_site_symmetry_1
_geom_torsion_site_symmetry_2
_geom_torsion_site_symmetry_3
_geom_torsion_site_symmetry_4
_geom_torsion
_geom_torsion_publ_flag
C10 C1 C2 C3 . . . . -0.1(3) ?
C1 C2 C3 C4 . . . . -0.9(3) ?
C2 C3 C4 C5 . . . . 0.4(3) ?
C3 C4 C5 C6 . . . . -176.85(19) ?
C3 C4 C5 C10 . . . . 1.1(3) ?
C4 C5 C6 C7 . . . . 177.23(17) ?
C10 C5 C6 C7 . . . . -0.8(3) ?
C5 C6 C7 C8 . . . . 1.9(3) ?
C6 C7 C8 O1 . . . . -177.48(15) ?
C6 C7 C8 C9 . . . . -0.1(2) ?
O1 C8 C9 C10 . . . . 174.48(13) ?
C7 C8 C9 C10 . . . . -2.6(2) ?
O1 C8 C9 C13 . . . . -0.6(2) ?
C7 C8 C9 C13 . . . . -177.70(13) ?
C2 C1 C10 C5 . . . . 1.6(2) ?
C2 C1 C10 C9 . . . . 179.52(16) ?
C6 C5 C10 C1 . . . . 175.96(15) ?
C4 C5 C10 C1 . . . . -2.1(2) ?
C6 C5 C10 C9 . . . . -2.0(2) ?
C4 C5 C10 C9 . . . . 179.92(15) ?
C8 C9 C10 C1 . . . . -174.23(15) ?
C13 C9 C10 C1 . . . . 0.7(2) ?
C8 C9 C10 C5 . . . . 3.6(2) ?
C13 C9 C10 C5 . . . . 178.58(13) ?
O1 C11 C12 C27 . . . . -60.21(17) ?
O1 C11 C12 C13 . . . . 60.97(15) ?
O1 C11 C12 C19 . . . . 173.42(12) ?
C8 C9 C13 N1 . . . . -95.53(16) ?
C10 C9 C13 N1 . . . . 89.59(17) ?
C8 C9 C13 C12 . . . . 17.69(18) ?
C10 C9 C13 C12 . . . . -157.18(13) ?
C11 C12 C13 N1 . . . . 76.82(13) ?
C27 C12 C13 N1 . . . . -162.21(12) ?
C19 C12 C13 N1 . . . . -44.41(13) ?
C11 C12 C13 C9 . . . . -45.60(15) ?
C27 C12 C13 C9 . . . . 75.37(16) ?
C19 C12 C13 C9 . . . . -166.83(11) ?
N1 C14 C15 C16 . . . . 56.0(2) ?
C14 C15 C16 C17 . . . . -53.9(2) ?
C15 C16 C17 C18 . . . . 54.2(2) ?
C16 C17 C18 N1 . . . . -58.24(18) ?
C16 C17 C18 C19 . . . . -178.89(15) ?
N1 C18 C19 C20 . . . . -123.56(14) ?
C17 C18 C19 C20 . . . . -0.2(2) ?
N1 C18 C19 C12 . . . . 10.03(14) ?
C17 C18 C19 C12 . . . . 133.35(15) ?
C11 C12 C19 C20 . . . . 36.45(19) ?
C27 C12 C19 C20 . . . . -89.96(16) ?
C13 C12 C19 C20 . . . . 151.96(13) ?
C11 C12 C19 C18 . . . . -94.42(15) ?
C27 C12 C19 C18 . . . . 139.17(13) ?
C13 C12 C19 C18 . . . . 21.08(14) ?
C18 C19 C20 C25 . . . . -101.78(17) ?
C12 C19 C20 C25 . . . . 133.08(16) ?
C18 C19 C20 C21 . . . . 72.7(2) ?
C12 C19 C20 C21 . . . . -52.4(2) ?
C25 C20 C21 C22 . . . . -1.1(3) ?
C19 C20 C21 C22 . . . . -175.66(16) ?
C20 C21 C22 C23 . . . . 1.8(3) ?
C21 C22 C23 C24 . . . . -1.3(3) ?
C21 C22 C23 C26 . . . . 176.75(17) ?
C22 C23 C24 C25 . . . . 0.2(3) ?
C26 C23 C24 C25 . . . . -177.77(17) ?
C21 C20 C25 C24 . . . . 0.1(3) ?
C19 C20 C25 C24 . . . . 175.10(16) ?
C23 C24 C25 C20 . . . . 0.4(3) ?
C11 C12 C27 O2 . . . . 133.84(18) ?
C13 C12 C27 O2 . . . . 15.0(2) ?
C19 C12 C27 O2 . . . . -97.33(19) ?
C11 C12 C27 O3 . . . . -47.10(18) ?
C13 C12 C27 O3 . . . . -165.93(12) ?
C19 C12 C27 O3 . . . . 81.74(16) ?
C15 C14 N1 C18 . . . . -61.31(18) ?
C15 C14 N1 C13 . . . . 178.87(14) ?
C17 C18 N1 C14 . . . . 63.40(17) ?
C19 C18 N1 C14 . . . . -167.15(12) ?
C17 C18 N1 C13 . . . . -168.72(13) ?
C19 C18 N1 C13 . . . . -39.26(14) ?
C9 C13 N1 C14 . . . . -62.47(18) ?
C12 C13 N1 C14 . . . . 176.84(13) ?
C9 C13 N1 C18 . . . . 173.56(13) ?
C12 C13 N1 C18 . . . . 52.87(14) ?
C9 C8 O1 C11 . . . . 15.4(2) ?
C7 C8 O1 C11 . . . . -167.33(13) ?
C12 C11 O1 C8 . . . . -46.71(18) ?
O2 C27 O3 C28 . . . . -2.3(2) ?
C12 C27 O3 C28 . . . . 178.56(14) ?
